data_2227986
loop_
_publ_author_name
'Naz, Syeda Sohaila'
'Islam, Nazar Ul'
'Tahir, M. Nawaz'

_publ_section_title
;
 5-Carboxy-2,4-dihydroxyanilinium chloride
;
_journal_coeditor_code SI2289
_journal_issue 9
_journal_name_full 'Acta Crystallographica Section E'
_journal_page_first o2372
_journal_paper_doi 10.1107/S1600536810033337
_journal_volume 66
_journal_year 2010
_chemical_formula_iupac 'C7 H8 N O4 +, Cl -'
_chemical_formula_moiety 'C7 H8 N O4 +, Cl -'
_chemical_formula_sum 'C7 H8 Cl N O4'
_chemical_formula_weight 205.59
_chemical_name_systematic
;
5-Carboxy-2,4-dihydroxyanilinium chloride
;
_space_group_IT_number 14
_symmetry_cell_setting monoclinic
_symmetry_space_group_name_Hall '-P 2yn'
_symmetry_space_group_name_H-M 'P 1 21/n 1'
_atom_sites_solution_hydrogens geom
_atom_sites_solution_primary direct
_atom_sites_solution_secondary difmap
_audit_creation_method SHELXL-97
_cell_angle_alpha 90
_cell_angle_beta 97.649(3)
_cell_angle_gamma 90
_cell_formula_units_Z 4
_cell_length_a 5.0667(3)
_cell_length_b 28.4071(13)
_cell_length_c 6.3966(3)
_cell_measurement_reflns_used 1108
_cell_measurement_temperature 296(2)
_cell_measurement_theta_max 25.24
_cell_measurement_theta_min 2.87
_cell_volume 912.47(8)
_computing_cell_refinement 'SAINT (Bruker, 2009)'
_computing_data_collection 'APEX2 (Bruker, 2009)'
_computing_data_reduction 'SAINT (Bruker, 2009)'
_computing_molecular_graphics 'ORTEP-3 for Windows (Farrugia, 1997) and PLATON (Spek, 2009)'
_computing_publication_material 'WinGX (Farrugia, 1999) and PLATON (Spek, 2009)'
_computing_structure_refinement 'SHELXL97 (Sheldrick, 2008)'
_computing_structure_solution 'SHELXS97 (Sheldrick, 2008)'
_diffrn_ambient_temperature 296(2)
_diffrn_detector_area_resol_mean 8.10
_diffrn_measured_fraction_theta_full 0.991
_diffrn_measured_fraction_theta_max 0.991
_diffrn_measurement_device_type 'Bruker Kappa APEXII CCD'
_diffrn_measurement_method \w
_diffrn_radiation_monochromator graphite
_diffrn_radiation_source 'fine-focus sealed tube'
_diffrn_radiation_type MoK\a
_diffrn_radiation_wavelength 0.71073
_diffrn_reflns_av_R_equivalents 0.0517
_diffrn_reflns_av_sigmaI/netI 0.0519
_diffrn_reflns_limit_h_max 6
_diffrn_reflns_limit_h_min -5
_diffrn_reflns_limit_k_max 32
_diffrn_reflns_limit_k_min -34
_diffrn_reflns_limit_l_max 7
_diffrn_reflns_limit_l_min -7
_diffrn_reflns_number 7094
_diffrn_reflns_theta_full 25.24
_diffrn_reflns_theta_max 25.24
_diffrn_reflns_theta_min 2.87
_diffrn_standards_number 0
_exptl_absorpt_coefficient_mu 0.400
_exptl_absorpt_correction_T_max 0.935
_exptl_absorpt_correction_T_min 0.926
_exptl_absorpt_correction_type multi-scan
_exptl_absorpt_process_details '(SADABS; Bruker, 2005)'
_exptl_crystal_colour 'light green'
_exptl_crystal_density_diffrn 1.497
_exptl_crystal_density_method 'not measured'
_exptl_crystal_description prism
_exptl_crystal_F_000 424
_exptl_crystal_size_max 0.28
_exptl_crystal_size_mid 0.18
_exptl_crystal_size_min 0.16
_refine_diff_density_max 0.231
_refine_diff_density_min -0.215
_refine_ls_goodness_of_fit_ref 1.011
_refine_ls_hydrogen_treatment mixed
_refine_ls_matrix_type full
_refine_ls_number_parameters 128
_refine_ls_number_reflns 1635
_refine_ls_number_restraints 0
_refine_ls_restrained_S_all 1.011
_refine_ls_R_factor_all 0.0799
_refine_ls_R_factor_gt 0.0438
_refine_ls_shift/su_max 0.000
_refine_ls_shift/su_mean 0.000
_refine_ls_structure_factor_coef Fsqd
_refine_ls_weighting_details 'w=1/[\s^2^(Fo^2^)+(0.0360P)^2^+0.4226P] where P=(Fo^2^+2Fc^2^)/3'
_refine_ls_weighting_scheme calc
_refine_ls_wR_factor_gt 0.0863
_refine_ls_wR_factor_ref 0.0977
_reflns_number_gt 1108
_reflns_number_total 1635
_reflns_threshold_expression I>2\s(I)
_cod_data_source_file si2289.cif
_cod_data_source_block I
_cod_original_sg_symbol_H-M 'P 21/n'
_cod_database_code 2227986
_cod_database_fobs_code 2227986

loop_
_symmetry_equiv_pos_site_id
_symmetry_equiv_pos_as_xyz
1 x,y,z
2 1/2-x,1/2+y,1/2-z
3 -x,-y,-z
4 1/2+x,1/2-y,1/2+z

loop_
_atom_site_aniso_label
_atom_site_aniso_U_11
_atom_site_aniso_U_22
_atom_site_aniso_U_33
_atom_site_aniso_U_12
_atom_site_aniso_U_13
_atom_site_aniso_U_23
O1 0.0541(15) 0.0463(15) 0.0613(14) 0.0190(11) 0.0212(13) 0.0073(11)
O2 0.0518(14) 0.0443(14) 0.0728(15) 0.0160(12) 0.0189(12) 0.0144(12)
O3 0.0706(18) 0.0536(16) 0.0664(16) 0.0192(13) 0.0267(14) 0.0218(13)
O4 0.0599(15) 0.0434(14) 0.0525(13) 0.0153(12) 0.0311(12) 0.0053(10)
N1 0.0393(14) 0.0373(15) 0.0483(14) 0.0049(12) 0.0195(12) 0.0009(12)
C1 0.0349(18) 0.0375(18) 0.0538(19) 0.0028(15) 0.0067(16) 0.0026(16)
C2 0.0321(16) 0.0322(17) 0.0480(18) 0.0030(14) 0.0073(14) 0.0010(14)
C3 0.0410(18) 0.0357(18) 0.0453(18) 0.0028(15) 0.0085(15) 0.0084(14)
C4 0.0448(19) 0.0414(19) 0.0415(17) -0.0006(16) 0.0179(15) 0.0034(15)
C5 0.0361(18) 0.0348(18) 0.0406(16) -0.0005(14) 0.0116(14) -0.0047(14)
C6 0.0343(16) 0.0297(17) 0.0409(16) 0.0009(13) 0.0125(14) 0.0028(13)
C7 0.0346(17) 0.0381(18) 0.0417(16) 0.0014(14) 0.0115(14) -0.0018(14)
Cl1 0.0500(5) 0.0494(5) 0.0480(4) 0.0043(4) 0.0240(4) 0.0048(4)

loop_
_atom_site_type_symbol
_atom_site_label
_atom_site_fract_x
_atom_site_fract_y
_atom_site_fract_z
_atom_site_U_iso_or_equiv
_atom_site_thermal_displace_type
_atom_site_calc_flag
_atom_site_refinement_flags
_atom_site_occupancy
O O1 0.8567(5) 0.05383(8) -0.1244(4) 0.0527(8) Uani . . 1.000
O O2 0.7828(4) 0.01248(8) 0.1583(3) 0.0553(8) Uani . . 1.000
O O3 0.4286(5) 0.04378(8) 0.3905(4) 0.0620(10) Uani . . 1.000
O O4 0.0113(4) 0.18833(7) 0.1726(3) 0.0498(8) Uani . . 1.000
N N1 0.2950(5) 0.19898(8) -0.1420(4) 0.0404(8) Uani . . 1.000
C C1 0.7367(6) 0.04694(11) 0.0429(5) 0.0420(11) Uani . . 1.000
C C2 0.5471(5) 0.08321(10) 0.0823(4) 0.0373(10) Uani . . 1.000
C C3 0.4020(6) 0.08012(10) 0.2540(5) 0.0404(10) Uani . . 1.000
C C4 0.2197(6) 0.11460(10) 0.2882(5) 0.0415(11) Uani . . 1.000
C C5 0.1841(6) 0.15295(10) 0.1561(4) 0.0366(10) Uani . . 1.000
C C6 0.3332(6) 0.15690(10) -0.0114(4) 0.0343(9) Uani . . 1.000
C C7 0.5084(6) 0.12258(10) -0.0495(4) 0.0376(10) Uani . . 1.000
Cl Cl1 0.75184(16) 0.19834(3) 0.56278(12) 0.0476(3) Uani . . 1.000
H H1 0.974(7) 0.0328(12) -0.131(5) 0.0632 Uiso . . 1.000
H H1A 0.13993 0.19710 -0.22519 0.0485 Uiso . . 1.000
H H1B 0.42649 0.20130 -0.22080 0.0485 Uiso . . 1.000
H H1C 0.29515 0.22425 -0.05970 0.0485 Uiso . . 1.000
H H3 0.543(7) 0.0264(13) 0.342(5) 0.0743 Uiso . . 1.000
H H4 0.12136 0.11186 0.40041 0.0498 Uiso . . 1.000
H H4A -0.063(6) 0.1874(11) 0.284(5) 0.0597 Uiso . . 1.000
H H7 0.60291 0.12534 -0.16402 0.0451 Uiso . . 1.000

loop_
_atom_type_symbol
_atom_type_description
_atom_type_scat_dispersion_real
_atom_type_scat_dispersion_imag
_atom_type_scat_source
C C 0.0033 0.0016 'International Tables Vol C Tables 4.2.6.8 and 6.1.1.4'
H H 0.0000 0.0000 'International Tables Vol C Tables 4.2.6.8 and 6.1.1.4'
N N 0.0061 0.0033 'International Tables Vol C Tables 4.2.6.8 and 6.1.1.4'
O O 0.0106 0.0060 'International Tables Vol C Tables 4.2.6.8 and 6.1.1.4'
Cl Cl 0.1484 0.1585 'International Tables Vol C Tables 4.2.6.8 and 6.1.1.4'

loop_
_geom_angle_atom_site_label_1
_geom_angle_atom_site_label_2
_geom_angle_atom_site_label_3
_geom_angle_site_symmetry_1
_geom_angle_site_symmetry_2
_geom_angle_site_symmetry_3
_geom_angle
_geom_angle_publ_flag
C1 O1 H1 . . . 110(2) no
C3 O3 H3 . . . 103(2) no
C5 O4 H4A . . . 114(2) no
C6 N1 H1C . . . 109.00 no
H1A N1 H1B . . . 109.00 no
C6 N1 H1A . . . 109.00 no
C6 N1 H1B . . . 109.00 no
H1B N1 H1C . . . 109.00 no
H1A N1 H1C . . . 109.00 no
O1 C1 C2 . . . 115.1(3) no
O1 C1 O2 . . . 122.4(3) no
O2 C1 C2 . . . 122.5(3) no
C1 C2 C7 . . . 120.4(2) no
C3 C2 C7 . . . 118.4(3) no
C1 C2 C3 . . . 121.2(3) no
O3 C3 C4 . . . 116.8(3) no
C2 C3 C4 . . . 120.7(3) no
O3 C3 C2 . . . 122.5(3) no
C3 C4 C5 . . . 120.0(3) no
C4 C5 C6 . . . 119.7(3) no
O4 C5 C6 . . . 115.1(2) no
O4 C5 C4 . . . 125.2(3) no
N1 C6 C5 . . . 117.5(3) no
N1 C6 C7 . . . 121.7(2) no
C5 C6 C7 . . . 120.8(3) no
C2 C7 C6 . . . 120.5(3) no
C3 C4 H4 . . . 120.00 no
C5 C4 H4 . . . 120.00 no
C2 C7 H7 . . . 120.00 no
C6 C7 H7 . . . 120.00 no

loop_
_geom_bond_atom_site_label_1
_geom_bond_atom_site_label_2
_geom_bond_site_symmetry_1
_geom_bond_site_symmetry_2
_geom_bond_distance
_geom_bond_publ_flag
O1 C1 . . 1.314(4) no
O2 C1 . . 1.230(4) no
O3 C3 . . 1.347(4) no
O4 C5 . . 1.346(4) no
O1 H1 . . 0.85(3) no
O3 H3 . . 0.85(4) no
O4 H4A . . 0.85(3) no
N1 C6 . . 1.456(4) no
N1 H1A . . 0.8900 no
N1 H1B . . 0.8900 no
N1 H1C . . 0.8900 no
C1 C2 . . 1.453(4) no
C2 C7 . . 1.399(4) no
C2 C3 . . 1.403(4) no
C3 C4 . . 1.384(4) no
C4 C5 . . 1.376(4) no
C5 C6 . . 1.395(4) no
C6 C7 . . 1.362(4) no
C4 H4 . . 0.9300 no
C7 H7 . . 0.9300 no

loop_
_geom_contact_atom_site_label_1
_geom_contact_atom_site_label_2
_geom_contact_distance
_geom_contact_site_symmetry_1
_geom_contact_site_symmetry_2
_geom_contact_publ_flag
Cl1 N1 3.176(3) . 1_556 no
Cl1 N1 3.124(3) . 1_656 no
Cl1 C7 3.622(3) . 1_556 no
Cl1 O4 2.985(2) . 1_655 no
Cl1 N1 3.217(2) . 4_555 no
Cl1 H4A 2.15(3) . 1_655 no
Cl1 H1A 2.2400 . 1_656 no
Cl1 H1B 2.2900 . 1_556 no
Cl1 H1C 2.3500 . 4_555 no
Cl1 H7 2.8800 . 1_556 no
O1 O2 2.653(3) . 3_755 no
O2 O3 2.632(3) . . no
O2 C1 3.245(4) . 3_655 no
O2 O1 2.653(3) . 3_755 no
O2 C1 3.357(4) . 3_755 no
O3 O3 2.899(3) . 3_656 no
O3 O2 2.632(3) . . no
O4 N1 2.642(3) . . no
O4 Cl1 2.985(2) . 1_455 no
O4 C7 3.322(4) . 1_455 no
O1 H7 2.4000 . . no
O2 H3 1.84(3) . . no
O2 H1 1.81(3) . 3_755 no
O3 H3 2.62(3) . 3_656 no
O4 H1C 2.4300 . . no
O4 H1A 2.7200 . . no
N1 Cl1 3.176(3) . 1_554 no
N1 Cl1 3.124(3) . 1_454 no
N1 O4 2.642(3) . . no
N1 Cl1 3.217(2) . 4_454 no
C1 C3 3.587(4) . 1_655 no
C1 C1 3.580(4) . 3_655 no
C1 O2 3.245(4) . 3_655 no
C1 O2 3.357(4) . 3_755 no
C1 C4 3.335(4) . 1_655 no
C2 C4 3.598(4) . 1_655 no
C3 C1 3.587(4) . 1_455 no
C4 C2 3.598(4) . 1_455 no
C4 C1 3.335(4) . 1_455 no
C7 O4 3.322(4) . 1_655 no
C7 Cl1 3.622(3) . 1_554 no
C1 H1 2.72(3) . 3_755 no
C1 H3 2.34(3) . . no
H1 O2 1.81(3) . 3_755 no
H1 C1 2.72(3) . 3_755 no
H1 H1 2.50(5) . 3_755 no
H1A Cl1 2.2400 . 1_454 no
H1A O4 2.7200 . . no
H1B H7 2.3500 . . no
H1B Cl1 2.2900 . 1_554 no
H1C O4 2.4300 . . no
H1C Cl1 2.3500 . 4_454 no
H3 C1 2.34(3) . . no
H3 O2 1.84(3) . . no
H3 H3 2.60(5) . 3_656 no
H3 O3 2.62(3) . 3_656 no
H4 H4A 2.4200 . . no
H4A H4 2.4200 . . no
H4A Cl1 2.15(3) . 1_455 no
H7 Cl1 2.8800 . 1_554 no
H7 O1 2.4000 . . no
H7 H1B 2.3500 . . no

loop_
_geom_hbond_atom_site_label_D
_geom_hbond_atom_site_label_H
_geom_hbond_atom_site_label_A
_geom_hbond_site_symmetry_A
_geom_hbond_distance_DH
_geom_hbond_distance_HA
_geom_hbond_distance_DA
_geom_hbond_angle_DHA
_geom_hbond_publ_flag
O1 H1 O2 3_755 0.85(3) 1.81(3) 2.653(3) 177(4) yes
N1 H1A Cl1 1_454 0.89 2.24 3.124(3) 176 yes
N1 H1B Cl1 1_554 0.89 2.29 3.176(3) 173 yes
N1 H1C Cl1 4_454 0.89 2.35 3.217(2) 163 yes
O3 H3 O2 . 0.85(4) 1.84(3) 2.632(3) 154(3) yes
O4 H4A Cl1 1_455 0.85(3) 2.15(3) 2.985(2) 170(3) yes

loop_
_geom_torsion_atom_site_label_1
_geom_torsion_atom_site_label_2
_geom_torsion_atom_site_label_3
_geom_torsion_atom_site_label_4
_geom_torsion_site_symmetry_1
_geom_torsion_site_symmetry_2
_geom_torsion_site_symmetry_3
_geom_torsion_site_symmetry_4
_geom_torsion
_geom_torsion_publ_flag
O1 C1 C2 C3 . . . . 179.2(3) no
O1 C1 C2 C7 . . . . -1.8(4) no
O2 C1 C2 C3 . . . . -1.2(5) no
O2 C1 C2 C7 . . . . 177.8(3) no
C1 C2 C3 O3 . . . . -0.2(4) no
C1 C2 C3 C4 . . . . -179.2(3) no
C7 C2 C3 O3 . . . . -179.2(3) no
C7 C2 C3 C4 . . . . 1.8(4) no
C1 C2 C7 C6 . . . . -179.2(3) no
C3 C2 C7 C6 . . . . -0.2(4) no
O3 C3 C4 C5 . . . . 179.4(3) no
C2 C3 C4 C5 . . . . -1.6(5) no
C3 C4 C5 O4 . . . . 179.3(3) no
C3 C4 C5 C6 . . . . -0.2(4) no
O4 C5 C6 N1 . . . . 2.6(4) no
O4 C5 C6 C7 . . . . -177.7(3) no
C4 C5 C6 N1 . . . . -177.8(3) no
C4 C5 C6 C7 . . . . 1.9(4) no
N1 C6 C7 C2 . . . . 178.0(3) no
C5 C6 C7 C2 . . . . -1.7(4) no

loop_
_cod_related_entry_id
_cod_related_entry_database
_cod_related_entry_code
1 ChemSpider 30656303
